data_4025810
loop_
_publ_author_name
'Paul M. Alvey'
'Joseph J. Reczek'
'Vincent Lynch'
'Brent L. Iverson'

_publ_section_title
;
 A Systematic Study of Thermochromic Aromatic Donor-Acceptor Materials
;
_journal_name_full 'Journal of Organic Chemistry'
_journal_page_first 7682
_journal_page_last 7690
_journal_paper_doi 10.1021/jo101498b
_journal_volume 75
_journal_year 2010
_chemical_formula_sum 'C16 H20 O2'
_chemical_formula_weight 244.32
_chemical_name_systematic
; 
 ? 
;
_space_group_IT_number 14
_symmetry_cell_setting monoclinic
_symmetry_space_group_name_Hall '-P 2ybc'
_symmetry_space_group_name_H-M 'P 1 21/c 1'
_atom_sites_solution_hydrogens geom
_atom_sites_solution_primary direct
_atom_sites_solution_secondary difmap
_audit_creation_method SHELXL-97
_cell_angle_alpha 90.00
_cell_angle_beta 94.442(1)
_cell_angle_gamma 90.00
_cell_formula_units_Z 2
_cell_length_a 9.2006(2)
_cell_length_b 8.5041(2)
_cell_length_c 8.6679(2)
_cell_measurement_temperature 153(2)
_cell_volume 676.16(3)
_computing_cell_refinement 'Collect software, Nonius B.V. 1998'
_computing_data_collection 'Collect software, Nonius B.V. 1998'
_computing_data_reduction
;
DENZO and Scalepack (Otwinoski and Minor, 1997)
;
_computing_molecular_graphics 'XP SHELXTL/PC, Siemens Analytical'
_computing_structure_refinement 'XL SHELXTL/PC, Siemens Analytical'
_computing_structure_solution
;

SIR97 - Altomare A., Burla M.C., Camalli M., Cascarano G.L., Giacovazzo C., 
Guagliardi A., Moliterni A.G.G., Polidori G.,Spagna R.
;
_diffrn_ambient_temperature 153(2)
_diffrn_measured_fraction_theta_full 0.999
_diffrn_measured_fraction_theta_max 0.999
_diffrn_measurement_device_type 'Nonius Kappa CCD'
_diffrn_measurement_method \w-scans
_diffrn_radiation_monochromator graphite
_diffrn_radiation_source 'fine-focus sealed tube'
_diffrn_radiation_type MoK\a
_diffrn_radiation_wavelength 0.71073
_diffrn_reflns_av_R_equivalents 0.0153
_diffrn_reflns_av_sigmaI/netI 0.0273
_diffrn_reflns_limit_h_max 11
_diffrn_reflns_limit_h_min -11
_diffrn_reflns_limit_k_max 10
_diffrn_reflns_limit_k_min -11
_diffrn_reflns_limit_l_max 11
_diffrn_reflns_limit_l_min -11
_diffrn_reflns_number 2964
_diffrn_reflns_theta_full 27.47
_diffrn_reflns_theta_max 27.47
_diffrn_reflns_theta_min 3.27
_exptl_absorpt_coefficient_mu 0.077
_exptl_absorpt_correction_type none
_exptl_crystal_colour yellow
_exptl_crystal_density_diffrn 1.200
_exptl_crystal_density_method 'not measured'
_exptl_crystal_description plates
_exptl_crystal_F_000 264
_exptl_crystal_size_max 0.32
_exptl_crystal_size_mid 0.26
_exptl_crystal_size_min 0.12
_refine_diff_density_max 0.230
_refine_diff_density_min -0.166
_refine_diff_density_rms 0.034
_refine_ls_extinction_coef 0.048(11)
_refine_ls_extinction_expression Fc^*^=kFc[1+0.001xFc^2^\l^3^/sin(2\q)]^-1/4^
_refine_ls_extinction_method SHELXL
_refine_ls_goodness_of_fit_ref 1.038
_refine_ls_hydrogen_treatment mixed
_refine_ls_matrix_type full
_refine_ls_number_parameters 123
_refine_ls_number_reflns 1547
_refine_ls_number_restraints 0
_refine_ls_restrained_S_all 1.038
_refine_ls_R_factor_all 0.0447
_refine_ls_R_factor_gt 0.0344
_refine_ls_shift/su_max 0.000
_refine_ls_shift/su_mean 0.000
_refine_ls_structure_factor_coef Fsqd
_refine_ls_weighting_details 'calc w=1/[\s^2^(Fo^2^)+(0.0440P)^2^+0.1405P] where P=(Fo^2^+2Fc^2^)/3'
_refine_ls_weighting_scheme calc
_refine_ls_wR_factor_gt 0.0872
_refine_ls_wR_factor_ref 0.0932
_reflns_number_gt 1281
_reflns_number_total 1547
_reflns_threshold_expression >2sigma(I)
_cod_data_source_file jo101498b_si_007.cif
_cod_data_source_block d9
_cod_depositor_comments
;
The following automatic conversions were performed:

'_symmetry_cell_setting' value 'Monoclinic' changed to 'monoclinic'
according to the built-in table from CIF Core dictionary named
'cif_core.dic' version 2.4.1 from 2010-06-29.

Automatic conversion script
Id: cif_fix_values 1646 2011-03-28 12:23:43Z adriana 
;
_cod_database_code 4025810

loop_
_symmetry_equiv_pos_as_xyz
'x, y, z'
'-x, y+1/2, -z+1/2'
'-x, -y, -z'
'x, -y-1/2, z-1/2'

loop_
_atom_site_label
_atom_site_type_symbol
_atom_site_fract_x
_atom_site_fract_y
_atom_site_fract_z
_atom_site_U_iso_or_equiv
_atom_site_adp_type
_atom_site_occupancy
_atom_site_symmetry_multiplicity
_atom_site_calc_flag
_atom_site_refinement_flags
_atom_site_disorder_assembly
_atom_site_disorder_group
C1 C 0.42683(10) 0.49968(11) 0.52076(10) 0.0194(2) Uani 1 1 d . . .
C2 C 0.39324(11) 0.41211(11) 0.65447(11) 0.0214(3) Uani 1 1 d . . .
C3 C 0.50036(11) 0.33067(12) 0.73980(12) 0.0259(3) Uani 1 1 d . . .
C4 C 0.64443(11) 0.33219(12) 0.69566(12) 0.0257(3) Uani 1 1 d . . .
C5 C 0.68162(11) 0.41439(12) 0.56912(11) 0.0223(2) Uani 1 1 d . . .
O6 O 0.24932(7) 0.41622(8) 0.68368(8) 0.0256(2) Uani 1 1 d . . .
C7 C 0.20516(12) 0.34137(13) 0.82295(12) 0.0254(3) Uani 1 1 d . . .
C8 C 0.04239(12) 0.31812(16) 0.79549(15) 0.0342(3) Uani 1 1 d . . .
C9 C 0.24608(14) 0.44343(15) 0.96271(13) 0.0336(3) Uani 1 1 d . . .
H3 H 0.4794(13) 0.2738(14) 0.8296(14) 0.030(3) Uiso 1 1 d . . .
H4 H 0.7180(13) 0.2706(14) 0.7589(14) 0.030(3) Uiso 1 1 d . . .
H5 H 0.7814(13) 0.4154(13) 0.5399(13) 0.025(3) Uiso 1 1 d . . .
H7 H 0.2535(13) 0.2376(15) 0.8336(13) 0.027(3) Uiso 1 1 d . . .
H8A H 0.0054(15) 0.2641(17) 0.8869(16) 0.044(4) Uiso 1 1 d . . .
H8B H -0.0090(16) 0.4207(18) 0.7828(17) 0.047(4) Uiso 1 1 d . . .
H8C H 0.0177(16) 0.2530(17) 0.7003(17) 0.045(4) Uiso 1 1 d . . .
H9A H 0.1951(15) 0.5458(18) 0.9513(15) 0.041(4) Uiso 1 1 d . . .
H9B H 0.3553(16) 0.4649(16) 0.9752(15) 0.042(4) Uiso 1 1 d . . .
H9C H 0.2183(15) 0.3906(17) 1.0573(17) 0.044(4) Uiso 1 1 d . . .

loop_
_atom_site_aniso_label
_atom_site_aniso_U_11
_atom_site_aniso_U_22
_atom_site_aniso_U_33
_atom_site_aniso_U_23
_atom_site_aniso_U_13
_atom_site_aniso_U_12
C1 0.0230(5) 0.0175(5) 0.0175(5) -0.0032(4) 0.0003(3) 0.0000(4)
C2 0.0215(5) 0.0208(5) 0.0222(5) -0.0011(4) 0.0032(4) -0.0001(4)
C3 0.0276(5) 0.0270(6) 0.0234(5) 0.0070(4) 0.0036(4) 0.0024(4)
C4 0.0249(5) 0.0272(6) 0.0246(5) 0.0040(4) -0.0011(4) 0.0047(4)
C5 0.0214(5) 0.0230(5) 0.0227(5) -0.0013(4) 0.0014(4) 0.0016(4)
O6 0.0218(4) 0.0319(4) 0.0235(4) 0.0064(3) 0.0051(3) 0.0022(3)
C7 0.0266(5) 0.0261(6) 0.0243(5) 0.0052(4) 0.0070(4) 0.0002(4)
C8 0.0275(6) 0.0405(7) 0.0357(6) 0.0039(5) 0.0085(5) -0.0030(5)
C9 0.0388(7) 0.0365(7) 0.0262(6) 0.0012(5) 0.0059(5) -0.0011(5)

loop_
_atom_type_symbol
_atom_type_description
_atom_type_scat_dispersion_real
_atom_type_scat_dispersion_imag
_atom_type_scat_source
C C 0.0033 0.0016 'International Tables Vol C Tables 4.2.6.8 and 6.1.1.4'
H H 0.0000 0.0000 'International Tables Vol C Tables 4.2.6.8 and 6.1.1.4'
O O 0.0106 0.0060 'International Tables Vol C Tables 4.2.6.8 and 6.1.1.4'

loop_
_geom_angle_atom_site_label_1
_geom_angle_atom_site_label_2
_geom_angle_atom_site_label_3
_geom_angle
_geom_angle_site_symmetry_1
_geom_angle_site_symmetry_3
_geom_angle_publ_flag
C5 C1 C1 119.91(11) 3_666 3_666 ?
C5 C1 C2 121.70(9) 3_666 . ?
C1 C1 C2 118.39(10) 3_666 . ?
O6 C2 C3 125.32(9) . . ?
O6 C2 C1 114.17(8) . . ?
C3 C2 C1 120.50(9) . . ?
C2 C3 C4 120.05(9) . . ?
C2 C3 H3 121.0(7) . . ?
C4 C3 H3 118.9(7) . . ?
C5 C4 C3 121.49(9) . . ?
C5 C4 H4 120.9(7) . . ?
C3 C4 H4 117.6(7) . . ?
C4 C5 C1 119.65(9) . 3_666 ?
C4 C5 H5 121.0(7) . . ?
C1 C5 H5 119.4(7) 3_666 . ?
C2 O6 C7 118.72(8) . . ?
O6 C7 C8 105.33(8) . . ?
O6 C7 C9 110.25(9) . . ?
C8 C7 C9 112.53(10) . . ?
O6 C7 H7 108.5(7) . . ?
C8 C7 H7 109.3(7) . . ?
C9 C7 H7 110.8(7) . . ?
C7 C8 H8A 109.2(8) . . ?
C7 C8 H8B 111.1(8) . . ?
H8A C8 H8B 107.7(11) . . ?
C7 C8 H8C 111.1(8) . . ?
H8A C8 H8C 109.2(11) . . ?
H8B C8 H8C 108.5(12) . . ?
C7 C9 H9A 109.7(8) . . ?
C7 C9 H9B 111.7(8) . . ?
H9A C9 H9B 108.0(11) . . ?
C7 C9 H9C 109.9(8) . . ?
H9A C9 H9C 109.4(11) . . ?
H9B C9 H9C 108.1(11) . . ?

loop_
_geom_bond_atom_site_label_1
_geom_bond_atom_site_label_2
_geom_bond_distance
_geom_bond_site_symmetry_2
_geom_bond_publ_flag
C1 C5 1.4199(13) 3_666 ?
C1 C1 1.4204(18) 3_666 ?
C1 C2 1.4314(13) . ?
C2 O6 1.3677(12) . ?
C2 C3 1.3730(14) . ?
C3 C4 1.4079(15) . ?
C3 H3 0.949(13) . ?
C4 C5 1.3663(14) . ?
C4 H4 0.987(13) . ?
C5 C1 1.4199(13) 3_666 ?
C5 H5 0.971(12) . ?
O6 C7 1.4503(12) . ?
C7 C8 1.5111(15) . ?
C7 C9 1.5139(16) . ?
C7 H7 0.989(12) . ?
C8 H8A 0.999(14) . ?
C8 H8B 0.994(15) . ?
C8 H8C 1.005(15) . ?
C9 H9A 0.990(15) . ?
C9 H9B 1.019(14) . ?
C9 H9C 0.985(15) . ?

loop_
_geom_torsion_atom_site_label_1
_geom_torsion_atom_site_label_2
_geom_torsion_atom_site_label_3
_geom_torsion_atom_site_label_4
_geom_torsion
_geom_torsion_site_symmetry_1
_geom_torsion_site_symmetry_2
_geom_torsion_site_symmetry_3
_geom_torsion_site_symmetry_4
_geom_torsion_publ_flag
C5 C1 C2 O6 1.56(13) 3_666 . . . ?
C1 C1 C2 O6 -178.91(10) 3_666 . . . ?
C5 C1 C2 C3 -179.67(9) 3_666 . . . ?
C1 C1 C2 C3 -0.15(16) 3_666 . . . ?
O6 C2 C3 C4 178.32(9) . . . . ?
C1 C2 C3 C4 -0.30(15) . . . . ?
C2 C3 C4 C5 0.45(16) . . . . ?
C3 C4 C5 C1 -0.12(16) . . . 3_666 ?
C3 C2 O6 C7 5.92(14) . . . . ?
C1 C2 O6 C7 -175.39(8) . . . . ?
C2 O6 C7 C8 -161.56(9) . . . . ?
C2 O6 C7 C9 76.80(11) . . . . ?
